data_1563135
loop_
_publ_author_name
'DELLA SALA, PAOLO'
'Del Regno, Rocco'
'Di Marino, Luca'
'Calabrese, Carmela'
'Palo, Carmine'
'Talotta, Carmen'
'Geremia, Silvano'
'Hickey, Neal'
'Capobianco, Amedeo'
'Neri, Placido'
'Gaeta, Carmine'

_publ_section_title
;
 An Intramolecularly Self-Templated Synthesis of Macrocycles: The
 Self-Filling Effects on the Formation of Prismarenes
;
_journal_name_full 'Chemical Science'
_journal_paper_doi 10.1039/D1SC02199K
_journal_year 2021
_chemical_formula_moiety 'C85 H100 O10'
_chemical_formula_sum 'C85 H100 O10'
_chemical_formula_weight 1281.64
_space_group_IT_number 14
_space_group_name_Hall '-P 2ybc'
_space_group_name_H-M_alt 'P 1 21/c 1'
_symmetry_cell_setting monoclinic
_symmetry_Int_Tables_number 14
_symmetry_space_group_name_Hall '-P 2ybc'
_symmetry_space_group_name_H-M 'P 1 21/c 1'
_atom_sites_solution_hydrogens geom
_audit_creation_date 2020-08-26T18:18:45-00:00
_audit_creation_method 'WinGX routine CIF_UPDATE'
_audit_update_record
;
2020-09-21 deposited with the CCDC.	2021-06-03 downloaded from the CCDC.
;
_cell_angle_alpha 90
_cell_angle_beta 91.334(6)
_cell_angle_gamma 90
_cell_formula_units_Z 4
_cell_length_a 10.909(5)
_cell_length_b 34.548(3)
_cell_length_c 18.6270(7)
_cell_measurement_reflns_used 53245
_cell_measurement_temperature 100(2)
_cell_measurement_theta_max 29.74
_cell_measurement_theta_min 1.161
_cell_volume 7018(3)
_computing_structure_refinement 'SHELXL-2018/3 (Sheldrick, 2018)'
_diffrn_ambient_temperature 100(2)
_diffrn_measured_fraction_theta_full 0.989
_diffrn_measured_fraction_theta_max 0.983
_diffrn_measurement_device 'Area Detector'
_diffrn_measurement_device_type 'Dectris Pilatus 2M'
_diffrn_measurement_method 'Rotating Crystal'
_diffrn_radiation_probe x-ray
_diffrn_radiation_type Synchrotron
_diffrn_radiation_wavelength 0.7
_diffrn_reflns_av_R_equivalents 0.0488
_diffrn_reflns_av_unetI/netI 0.0307
_diffrn_reflns_Laue_measured_fraction_full 0.989
_diffrn_reflns_Laue_measured_fraction_max 0.983
_diffrn_reflns_limit_h_max 15
_diffrn_reflns_limit_h_min -15
_diffrn_reflns_limit_k_max 48
_diffrn_reflns_limit_k_min -48
_diffrn_reflns_limit_l_max 26
_diffrn_reflns_limit_l_min -26
_diffrn_reflns_number 121074
_diffrn_reflns_point_group_measured_fraction_full 0.989
_diffrn_reflns_point_group_measured_fraction_max 0.983
_diffrn_reflns_theta_full 24.835
_diffrn_reflns_theta_max 29.74
_diffrn_reflns_theta_min 1.161
_exptl_absorpt_coefficient_mu 0.075
_exptl_absorpt_correction_type none
_exptl_crystal_density_diffrn 1.213
_exptl_crystal_description needle
_exptl_crystal_F_000 2760
_exptl_crystal_recrystallization_method 'Re-crystallisation from solvent: methanol/dichloromethane'
_exptl_crystal_size_max 0.1
_exptl_crystal_size_mid 0.05
_exptl_crystal_size_min 0.02
_refine_diff_density_max 0.759
_refine_diff_density_min -0.507
_refine_diff_density_rms 0.073
_refine_ls_extinction_coef 0.0025(2)
_refine_ls_extinction_expression Fc^*^=kFc[1+0.001xFc^2^\l^3^/sin(2\q)]^-1/4^
_refine_ls_extinction_method 'SHELXL-2018/3 (Sheldrick 2018)'
_refine_ls_goodness_of_fit_ref 1.093
_refine_ls_hydrogen_treatment constr
_refine_ls_matrix_type full
_refine_ls_number_parameters 867
_refine_ls_number_reflns 20580
_refine_ls_number_restraints 0
_refine_ls_restrained_S_all 1.093
_refine_ls_R_factor_all 0.0999
_refine_ls_R_factor_gt 0.0762
_refine_ls_shift/su_max 0
_refine_ls_shift/su_mean 0
_refine_ls_structure_factor_coef Fsqd
_refine_ls_weighting_details 'w=1/[\s^2^(Fo^2^)+(0.0612P)^2^+11.5003P] where P=(Fo^2^+2Fc^2^)/3'
_refine_ls_weighting_scheme calc
_refine_ls_wR_factor_gt 0.1869
_refine_ls_wR_factor_ref 0.2038
_reflns_Friedel_coverage 0
_reflns_number_gt 15686
_reflns_number_total 20580
_reflns_threshold_expression 'I > 2\s(I)'
_cod_data_source_file d1sc02199k2.cif
_cod_data_source_block x4esxt-28jan232052_a
_cod_original_sg_symbol_H-M 'P 21/c'
_cod_database_code 1563135
_shelx_estimated_absorpt_t_min 0.993
_shelx_estimated_absorpt_t_max 0.999
_shelx_shelxl_version_number 2018/3

loop_
_symmetry_equiv_pos_as_xyz
'x, y, z'
'-x, y+1/2, -z+1/2'
'-x, -y, -z'
'x, -y-1/2, z-1/2'

loop_
_atom_site_label
_atom_site_type_symbol
_atom_site_fract_x
_atom_site_fract_y
_atom_site_fract_z
_atom_site_U_iso_or_equiv
_atom_site_adp_type
_atom_site_occupancy
_atom_site_site_symmetry_order
_atom_site_calc_flag
_atom_site_refinement_flags_posn
_atom_site_refinement_flags_adp
_atom_site_refinement_flags_occupancy
_atom_site_disorder_assembly
_atom_site_disorder_group
C101 C 0.8482(2) 0.15441(6) 0.80833(11) 0.0223(4) Uani 1 1 d . . . . .
C102 C 0.9383(2) 0.16598(6) 0.85753(11) 0.0237(4) Uani 1 1 d . . . . .
C103 C 0.9639(2) 0.14405(7) 0.91982(11) 0.0256(4) Uani 1 1 d . . . . .
H103 H 1.024863 0.152743 0.953349 0.031 Uiso 1 1 calc R U . . .
C104 C 0.9022(2) 0.11037(6) 0.93263(11) 0.0244(4) Uani 1 1 d . . . . .
H104 H 0.923786 0.095361 0.97375 0.029 Uiso 1 1 calc R U . . .
C105 C 0.74330(19) 0.06154(6) 0.89673(11) 0.0213(4) Uani 1 1 d . . . . .
C106 C 0.6504(2) 0.05166(6) 0.84873(11) 0.0216(4) Uani 1 1 d . . . . .
C107 C 0.6123(2) 0.07697(6) 0.79313(11) 0.0242(4) Uani 1 1 d . . . . .
H107 H 0.543445 0.070371 0.763455 0.029 Uiso 1 1 calc R U . . .
C108 C 0.6730(2) 0.11074(6) 0.78145(11) 0.0239(4) Uani 1 1 d . . . . .
H108 H 0.646057 0.127414 0.743739 0.029 Uiso 1 1 calc R U . . .
C109 C 0.7762(2) 0.12130(6) 0.82502(11) 0.0214(4) Uani 1 1 d . . . . .
C110 C 0.8064(2) 0.09743(6) 0.88563(11) 0.0216(4) Uani 1 1 d . . . . .
C111 C 0.8331(2) 0.17715(6) 0.73839(12) 0.0273(4) Uani 1 1 d . . . . .
H11O H 0.764424 0.195513 0.744481 0.033 Uiso 1 1 calc R U . . .
H11P H 0.908179 0.192847 0.732786 0.033 Uiso 1 1 calc R U . . .
C112 C 1.1085(2) 0.20830(8) 0.88285(15) 0.0352(5) Uani 1 1 d . . . . .
H11A H 1.168795 0.186999 0.879691 0.042 Uiso 1 1 calc R U . . .
H11B H 1.089086 0.212387 0.933956 0.042 Uiso 1 1 calc R U . . .
C113 C 0.6051(3) -0.00849(8) 0.79715(14) 0.0436(7) Uani 1 1 d . . . . .
H11C H 0.693378 -0.01427 0.792159 0.052 Uiso 1 1 calc R U . . .
H11D H 0.575497 0.004366 0.752523 0.052 Uiso 1 1 calc R U . . .
C114 C 1.1592(3) 0.24509(8) 0.85052(17) 0.0406(6) Uani 1 1 d . . . . .
H11E H 1.100263 0.266449 0.857858 0.049 Uiso 1 1 calc R U . . .
H11F H 1.236782 0.251954 0.876011 0.049 Uiso 1 1 calc R U . . .
C115 C 0.5356(3) -0.04560(7) 0.80751(14) 0.0341(5) Uani 1 1 d . . . . .
H11G H 0.546947 -0.062312 0.765012 0.041 Uiso 1 1 calc R U . . .
H11H H 0.570972 -0.059314 0.849806 0.041 Uiso 1 1 calc R U . . .
C116 C 1.1828(3) 0.24126(9) 0.7713(2) 0.0528(8) Uani 1 1 d . . . . .
H11I H 1.23295 0.218226 0.763002 0.079 Uiso 1 1 calc R U . . .
H11J H 1.226205 0.264282 0.7546 0.079 Uiso 1 1 calc R U . . .
H11K H 1.104497 0.238782 0.744776 0.079 Uiso 1 1 calc R U . . .
C117 C 0.4027(3) -0.04007(11) 0.8180(3) 0.0879(18) Uani 1 1 d . . . . .
H11L H 0.39005 -0.026576 0.863494 0.132 Uiso 1 1 calc R U . . .
H11M H 0.362001 -0.065348 0.81906 0.132 Uiso 1 1 calc R U . . .
H11N H 0.367982 -0.024629 0.778333 0.132 Uiso 1 1 calc R U . . .
C201 C 0.8437(2) 0.05670(6) 0.58260(11) 0.0218(4) Uani 1 1 d . . . . .
C202 C 0.9250(2) 0.04036(6) 0.63140(11) 0.0229(4) Uani 1 1 d . . . . .
C203 C 0.9807(2) 0.06258(7) 0.68658(11) 0.0244(4) Uani 1 1 d . . . . .
H203 H 1.042327 0.051215 0.716652 0.029 Uiso 1 1 calc R U . . .
C204 C 0.9474(2) 0.10015(6) 0.69748(11) 0.0239(4) Uani 1 1 d . . . . .
H204 H 0.984839 0.11445 0.735661 0.029 Uiso 1 1 calc R U . . .
C205 C 0.8096(2) 0.15564(6) 0.66796(11) 0.0221(4) Uani 1 1 d . . . . .
C206 C 0.7346(2) 0.17315(6) 0.61652(11) 0.0233(4) Uani 1 1 d . . . . .
C207 C 0.7050(2) 0.15462(6) 0.55119(12) 0.0255(4) Uani 1 1 d . . . . .
H207 H 0.660386 0.168208 0.514761 0.031 Uiso 1 1 calc R U . . .
C208 C 0.7401(2) 0.11715(6) 0.53973(11) 0.0250(4) Uani 1 1 d . . . . .
H208 H 0.714373 0.104481 0.496684 0.03 Uiso 1 1 calc R U . . .
C209 C 0.81371(19) 0.09691(6) 0.59064(11) 0.0215(4) Uani 1 1 d . . . . .
C210 C 0.8574(2) 0.11812(6) 0.65228(11) 0.0219(4) Uani 1 1 d . . . . .
C211 C 0.7898(2) 0.03192(6) 0.52197(11) 0.0235(4) Uani 1 1 d . . . . .
H21O H 0.739864 0.048648 0.489573 0.028 Uiso 1 1 calc R U . . .
H21P H 0.857891 0.021271 0.493787 0.028 Uiso 1 1 calc R U . . .
C212 C 0.9251(3) -0.02254(8) 0.68211(14) 0.0377(6) Uani 1 1 d . . . . .
H21A H 0.835711 -0.027545 0.679639 0.045 Uiso 1 1 calc R U . . .
H21B H 0.944903 -0.009691 0.728444 0.045 Uiso 1 1 calc R U . . .
C213 C 0.5834(2) 0.22257(7) 0.59272(14) 0.0325(5) Uani 1 1 d . . . . .
H21C H 0.522285 0.201475 0.588191 0.039 Uiso 1 1 calc R U . . .
H21D H 0.606034 0.230912 0.543935 0.039 Uiso 1 1 calc R U . . .
C214 C 0.9937(5) -0.05996(9) 0.67729(19) 0.0764(15) Uani 1 1 d . . . . .
H21E H 0.974808 -0.072097 0.630177 0.092 Uiso 1 1 calc R U . . .
H21F H 0.964981 -0.077702 0.715077 0.092 Uiso 1 1 calc R U . . .
C215 C 0.5310(3) 0.25619(8) 0.63382(16) 0.0377(6) Uani 1 1 d . . . . .
H21G H 0.593458 0.276895 0.637905 0.045 Uiso 1 1 calc R U . . .
H21H H 0.459498 0.266743 0.606564 0.045 Uiso 1 1 calc R U . . .
C216 C 1.1304(5) -0.05513(14) 0.6857(2) 0.0910(19) Uani 1 1 d . . . . .
H21I H 1.158587 -0.03566 0.651516 0.137 Uiso 1 1 calc R U . . .
H21J H 1.170843 -0.079889 0.676187 0.137 Uiso 1 1 calc R U . . .
H21K H 1.150927 -0.04671 0.734725 0.137 Uiso 1 1 calc R U . . .
C217 C 0.4914(3) 0.24497(9) 0.70805(18) 0.0472(7) Uani 1 1 d . . . . .
H21L H 0.431228 0.223966 0.704479 0.071 Uiso 1 1 calc R U . . .
H21M H 0.454445 0.267395 0.73141 0.071 Uiso 1 1 calc R U . . .
H21N H 0.562945 0.23627 0.736493 0.071 Uiso 1 1 calc R U . . .
C301 C 0.6984(2) -0.11119(6) 0.55380(11) 0.0225(4) Uani 1 1 d . . . . .
C302 C 0.8030(2) -0.11978(6) 0.51652(11) 0.0238(4) Uani 1 1 d . . . . .
C303 C 0.8784(2) -0.09032(7) 0.48960(12) 0.0262(4) Uani 1 1 d . . . . .
H303 H 0.949361 -0.096924 0.463672 0.031 Uiso 1 1 calc R U . . .
C304 C 0.8499(2) -0.05219(7) 0.50060(11) 0.0250(4) Uani 1 1 d . . . . .
H304 H 0.903076 -0.032717 0.483235 0.03 Uiso 1 1 calc R U . . .
C305 C 0.7107(2) -0.00136(6) 0.54708(11) 0.0226(4) Uani 1 1 d . . . . .
C306 C 0.5998(2) 0.00716(6) 0.57833(11) 0.0240(4) Uani 1 1 d . . . . .
C307 C 0.5205(2) -0.02239(7) 0.60064(11) 0.0249(4) Uani 1 1 d . . . . .
H307 H 0.444079 -0.01588 0.620848 0.03 Uiso 1 1 calc R U . . .
C308 C 0.5529(2) -0.06050(6) 0.59343(11) 0.0240(4) Uani 1 1 d . . . . .
H308 H 0.498701 -0.080064 0.609363 0.029 Uiso 1 1 calc R U . . .
C309 C 0.6656(2) -0.07135(6) 0.56267(10) 0.0221(4) Uani 1 1 d . . . . .
C310 C 0.7429(2) -0.04105(6) 0.53727(11) 0.0224(4) Uani 1 1 d . . . . .
C311 C 0.6172(2) -0.14376(6) 0.58081(11) 0.0233(4) Uani 1 1 d . . . . .
H31O H 0.536117 -0.141637 0.556123 0.028 Uiso 1 1 calc R U . . .
H31P H 0.653678 -0.168716 0.566259 0.028 Uiso 1 1 calc R U . . .
C312 C 0.9256(2) -0.16832(7) 0.45884(13) 0.0295(5) Uani 1 1 d . . . . .
H31A H 1.005496 -0.157943 0.476217 0.035 Uiso 1 1 calc R U . . .
H31B H 0.906725 -0.157198 0.410865 0.035 Uiso 1 1 calc R U . . .
C313 C 0.4590(2) 0.05714(7) 0.61451(12) 0.0250(4) Uani 1 1 d . . . . .
H31C H 0.451639 0.046748 0.663752 0.03 Uiso 1 1 calc R U . . .
H31D H 0.389683 0.047275 0.584567 0.03 Uiso 1 1 calc R U . . .
C314 C 0.9307(3) -0.21204(7) 0.45447(15) 0.0357(5) Uani 1 1 d . . . . .
H31E H 0.994955 -0.219482 0.420453 0.043 Uiso 1 1 calc R U . . .
H31F H 0.954993 -0.22238 0.502279 0.043 Uiso 1 1 calc R U . . .
C315 C 0.4584(2) 0.10086(7) 0.61568(12) 0.0267(4) Uani 1 1 d . . . . .
H31G H 0.458674 0.110586 0.565691 0.032 Uiso 1 1 calc R U . . .
H31H H 0.534319 0.110115 0.640294 0.032 Uiso 1 1 calc R U . . .
C316 C 0.8113(3) -0.23064(8) 0.43074(17) 0.0461(7) Uani 1 1 d . . . . .
H31I H 0.749095 -0.225809 0.466783 0.069 Uiso 1 1 calc R U . . .
H31J H 0.823273 -0.258599 0.425412 0.069 Uiso 1 1 calc R U . . .
H31K H 0.784026 -0.2196 0.384613 0.069 Uiso 1 1 calc R U . . .
C317 C 0.3481(3) 0.11757(8) 0.65344(14) 0.0339(5) Uani 1 1 d . . . . .
H31L H 0.272917 0.105577 0.634071 0.051 Uiso 1 1 calc R U . . .
H31M H 0.344598 0.1456 0.645518 0.051 Uiso 1 1 calc R U . . .
H31N H 0.355643 0.112306 0.705052 0.051 Uiso 1 1 calc R U . . .
C401 C 0.7796(2) -0.15350(6) 0.83654(11) 0.0210(4) Uani 1 1 d . . . . .
C402 C 0.8944(2) -0.16069(6) 0.80967(11) 0.0225(4) Uani 1 1 d . . . . .
C403 C 0.9143(2) -0.16145(6) 0.73506(11) 0.0242(4) Uani 1 1 d . . . . .
H403 H 0.99426 -0.166065 0.717889 0.029 Uiso 1 1 calc R U . . .
C404 C 0.8191(2) -0.15558(6) 0.68754(11) 0.0237(4) Uani 1 1 d . . . . .
H404 H 0.834316 -0.155497 0.637524 0.028 Uiso 1 1 calc R U . . .
C405 C 0.5971(2) -0.14508(6) 0.66110(11) 0.0221(4) Uani 1 1 d . . . . .
C406 C 0.4808(2) -0.14302(6) 0.68778(11) 0.0229(4) Uani 1 1 d . . . . .
C407 C 0.4599(2) -0.14370(6) 0.76264(11) 0.0238(4) Uani 1 1 d . . . . .
H407 H 0.378558 -0.142212 0.779501 0.029 Uiso 1 1 calc R U . . .
C408 C 0.5566(2) -0.14648(6) 0.81084(11) 0.0223(4) Uani 1 1 d . . . . .
H408 H 0.541519 -0.146297 0.860868 0.027 Uiso 1 1 calc R U . . .
C409 C 0.6786(2) -0.14962(6) 0.78696(11) 0.0212(4) Uani 1 1 d . . . . .
C410 C 0.6981(2) -0.14961(6) 0.71122(11) 0.0212(4) Uani 1 1 d . . . . .
C411 C 0.7635(2) -0.15050(6) 0.91739(10) 0.0215(4) Uani 1 1 d . . . . .
H41O H 0.842456 -0.156967 0.941745 0.026 Uiso 1 1 calc R U . . .
H41P H 0.7027 -0.170106 0.931952 0.026 Uiso 1 1 calc R U . . .
C412 C 1.1112(2) -0.16808(8) 0.83756(12) 0.0287(5) Uani 1 1 d . . . . .
H41A H 1.132921 -0.144091 0.811727 0.034 Uiso 1 1 calc R U . . .
H41B H 1.123868 -0.190452 0.805368 0.034 Uiso 1 1 calc R U . . .
C413 C 0.2789(2) -0.16219(7) 0.64789(12) 0.0289(5) Uani 1 1 d . . . . .
H41C H 0.213824 -0.154586 0.612763 0.035 Uiso 1 1 calc R U . . .
H41D H 0.246453 -0.158828 0.696687 0.035 Uiso 1 1 calc R U . . .
C414 C 1.1885(2) -0.17220(8) 0.90562(13) 0.0302(5) Uani 1 1 d . . . . .
H41E H 1.173973 -0.149719 0.937244 0.036 Uiso 1 1 calc R U . . .
H41F H 1.276333 -0.172266 0.893351 0.036 Uiso 1 1 calc R U . . .
C415 C 0.3124(3) -0.20485(8) 0.63641(15) 0.0362(5) Uani 1 1 d . . . . .
H41G H 0.353249 -0.207679 0.589808 0.043 Uiso 1 1 calc R U . . .
H41H H 0.370881 -0.213194 0.674779 0.043 Uiso 1 1 calc R U . . .
C416 C 1.1585(2) -0.20941(8) 0.94570(15) 0.0373(6) Uani 1 1 d . . . . .
H41I H 1.070858 -0.209971 0.955953 0.056 Uiso 1 1 calc R U . . .
H41J H 1.206262 -0.210367 0.9909 0.056 Uiso 1 1 calc R U . . .
H41K H 1.179269 -0.231782 0.916007 0.056 Uiso 1 1 calc R U . . .
C417 C 0.2007(3) -0.23053(9) 0.63711(19) 0.0488(7) Uani 1 1 d . . . . .
H41L H 0.158151 -0.227016 0.682409 0.073 Uiso 1 1 calc R U . . .
H41M H 0.225855 -0.257633 0.632486 0.073 Uiso 1 1 calc R U . . .
H41N H 0.145438 -0.223649 0.596872 0.073 Uiso 1 1 calc R U . . .
C501 C 0.8168(2) -0.00522(6) 0.94005(11) 0.0216(4) Uani 1 1 d . . . . .
C502 C 0.9299(2) -0.00866(6) 0.90941(11) 0.0225(4) Uani 1 1 d . . . . .
C503 C 0.9768(2) -0.04526(6) 0.89021(11) 0.0228(4) Uani 1 1 d . . . . .
H503 H 1.055585 -0.047118 0.869744 0.027 Uiso 1 1 calc R U . . .
C504 C 0.9091(2) -0.07811(6) 0.90103(11) 0.0221(4) Uani 1 1 d . . . . .
H504 H 0.941495 -0.102468 0.887288 0.027 Uiso 1 1 calc R U . . .
C505 C 0.72171(19) -0.11094(6) 0.94372(10) 0.0209(4) Uani 1 1 d . . . . .
C506 C 0.6147(2) -0.10796(6) 0.98123(11) 0.0221(4) Uani 1 1 d . . . . .
C507 C 0.5708(2) -0.07162(6) 1.00416(11) 0.0243(4) Uani 1 1 d . . . . .
H507 H 0.496655 -0.070182 1.029776 0.029 Uiso 1 1 calc R U . . .
C508 C 0.6345(2) -0.03850(6) 0.98967(11) 0.0232(4) Uani 1 1 d . . . . .
H508 H 0.601989 -0.014278 1.004098 0.028 Uiso 1 1 calc R U . . .
C509 C 0.74741(19) -0.03935(6) 0.95377(10) 0.0214(4) Uani 1 1 d . . . . .
C510 C 0.79220(19) -0.07657(6) 0.93216(10) 0.0213(4) Uani 1 1 d . . . . .
C511 C 0.7732(2) 0.03502(6) 0.95996(11) 0.0224(4) Uani 1 1 d . . . . .
H51O H 0.837517 0.047507 0.990374 0.027 Uiso 1 1 calc R U . . .
H51P H 0.699093 0.032454 0.989241 0.027 Uiso 1 1 calc R U . . .
C512 C 1.1122(2) 0.02329(6) 0.86988(11) 0.0237(4) Uani 1 1 d . . . . .
H51A H 1.107503 0.011026 0.821864 0.028 Uiso 1 1 calc R U . . .
H51B H 1.167899 0.007731 0.901129 0.028 Uiso 1 1 calc R U . . .
C513 C 0.4534(2) -0.14115(7) 1.04271(13) 0.0309(5) Uani 1 1 d . . . . .
H51C H 0.379982 -0.129169 1.019751 0.037 Uiso 1 1 calc R U . . .
H51D H 0.476425 -0.125988 1.086063 0.037 Uiso 1 1 calc R U . . .
C514 C 1.1596(2) 0.06424(7) 0.86394(12) 0.0258(4) Uani 1 1 d . . . . .
H51E H 1.170116 0.075457 0.912598 0.031 Uiso 1 1 calc R U . . .
H51F H 1.098862 0.08018 0.836936 0.031 Uiso 1 1 calc R U . . .
C515 C 0.4271(3) -0.18274(8) 1.06275(15) 0.0371(6) Uani 1 1 d . . . . .
H51G H 0.352469 -0.183588 1.091949 0.045 Uiso 1 1 calc R U . . .
H51H H 0.410486 -0.197842 1.018405 0.045 Uiso 1 1 calc R U . . .
C516 C 1.2817(2) 0.06536(8) 0.82591(13) 0.0323(5) Uani 1 1 d . . . . .
H51I H 1.340742 0.048501 0.851142 0.048 Uiso 1 1 calc R U . . .
H51J H 1.313044 0.091952 0.82579 0.048 Uiso 1 1 calc R U . . .
H51K H 1.269998 0.05636 0.776332 0.048 Uiso 1 1 calc R U . . .
C517 C 0.5309(4) -0.20119(12) 1.1041(2) 0.0744(13) Uani 1 1 d . . . . .
H51L H 0.606293 -0.198989 1.076777 0.112 Uiso 1 1 calc R U . . .
H51M H 0.512376 -0.228581 1.112175 0.112 Uiso 1 1 calc R U . . .
H51N H 0.542082 -0.188074 1.150454 0.112 Uiso 1 1 calc R U . . .
O101 O 1.00033(16) 0.19930(5) 0.84220(9) 0.0287(3) Uani 1 1 d . . . . .
O102 O 0.58885(15) 0.01699(4) 0.85715(8) 0.0242(3) Uani 1 1 d . . . . .
O201 O 0.95931(16) 0.00217(5) 0.62342(9) 0.0268(3) Uani 1 1 d . . . . .
O202 O 0.68976(16) 0.20946(5) 0.63219(9) 0.0273(3) Uani 1 1 d . . . . .
O301 O 0.83126(16) -0.15846(5) 0.50785(9) 0.0278(3) Uani 1 1 d . . . . .
O302 O 0.57328(15) 0.04577(5) 0.58484(9) 0.0276(3) Uani 1 1 d . . . . .
O401 O 0.98722(14) -0.16660(5) 0.85970(8) 0.0260(3) Uani 1 1 d . . . . .
O402 O 0.38315(15) -0.13766(5) 0.63964(9) 0.0275(3) Uani 1 1 d . . . . .
O501 O 0.99319(15) 0.02517(5) 0.89995(9) 0.0260(3) Uani 1 1 d . . . . .
O502 O 0.55202(15) -0.14180(5) 0.99401(8) 0.0265(3) Uani 1 1 d . . . . .

loop_
_atom_site_aniso_label
_atom_site_aniso_U_11
_atom_site_aniso_U_22
_atom_site_aniso_U_33
_atom_site_aniso_U_23
_atom_site_aniso_U_13
_atom_site_aniso_U_12
C101 0.0257(10) 0.0218(9) 0.0194(9) 0.0003(7) 0.0000(7) 0.0012(8)
C102 0.0258(10) 0.0232(10) 0.0219(9) -0.0002(7) 0.0005(8) -0.0015(8)
C103 0.0280(11) 0.0276(10) 0.0209(9) -0.0001(8) -0.0048(8) -0.0026(8)
C104 0.0287(11) 0.0265(10) 0.0179(9) 0.0006(7) -0.0037(8) -0.0012(8)
C105 0.0218(9) 0.0233(9) 0.0189(9) -0.0005(7) 0.0012(7) 0.0012(7)
C106 0.0225(9) 0.0233(9) 0.0192(9) 0.0002(7) 0.0019(7) -0.0005(7)
C107 0.0230(10) 0.0288(10) 0.0207(9) 0.0002(7) -0.0020(8) -0.0019(8)
C108 0.0242(10) 0.0284(10) 0.0191(9) 0.0016(7) -0.0006(8) 0.0005(8)
C109 0.0242(10) 0.0230(9) 0.0170(8) -0.0004(7) 0.0005(7) 0.0010(7)
C110 0.0237(10) 0.0233(9) 0.0181(8) -0.0003(7) 0.0023(7) 0.0014(7)
C111 0.0373(12) 0.0215(10) 0.0229(10) 0.0008(7) -0.0033(9) -0.0016(9)
C112 0.0338(13) 0.0314(12) 0.0398(13) 0.0029(10) -0.0114(10) -0.0076(10)
C113 0.075(2) 0.0319(13) 0.0244(11) -0.0044(9) 0.0053(12) -0.0113(13)
C114 0.0366(14) 0.0312(13) 0.0535(16) 0.0061(11) -0.0079(12) -0.0105(10)
C115 0.0451(15) 0.0266(11) 0.0304(12) -0.0018(9) -0.0065(10) -0.0036(10)
C116 0.0551(19) 0.0350(15) 0.069(2) 0.0048(14) 0.0279(17) -0.0024(13)
C117 0.0361(18) 0.045(2) 0.181(5) -0.038(3) -0.021(2) 0.0002(15)
C201 0.0234(10) 0.0251(10) 0.0170(8) 0.0006(7) -0.0002(7) -0.0016(8)
C202 0.0238(10) 0.0245(10) 0.0203(9) 0.0004(7) 0.0010(7) 0.0005(8)
C203 0.0243(10) 0.0298(10) 0.0190(9) 0.0014(7) -0.0038(8) 0.0008(8)
C204 0.0249(10) 0.0278(10) 0.0187(9) 0.0001(7) -0.0024(8) -0.0008(8)
C205 0.0251(10) 0.0234(9) 0.0177(8) 0.0010(7) 0.0002(7) -0.0022(8)
C206 0.0253(10) 0.0221(9) 0.0226(9) 0.0022(7) 0.0007(8) 0.0000(8)
C207 0.0287(11) 0.0268(10) 0.0208(9) 0.0035(7) -0.0031(8) -0.0008(8)
C208 0.0283(11) 0.0269(10) 0.0196(9) 0.0020(7) -0.0025(8) -0.0018(8)
C209 0.0212(9) 0.0267(10) 0.0165(8) 0.0010(7) 0.0005(7) -0.0014(7)
C210 0.0234(10) 0.0250(10) 0.0173(8) 0.0017(7) 0.0001(7) -0.0016(8)
C211 0.0275(10) 0.0246(10) 0.0184(9) 0.0001(7) 0.0011(8) -0.0016(8)
C212 0.0506(16) 0.0317(12) 0.0304(12) 0.0074(9) -0.0106(11) -0.0092(11)
C213 0.0328(12) 0.0314(12) 0.0331(12) 0.0007(9) -0.0058(10) 0.0065(9)
C214 0.157(5) 0.0255(14) 0.0442(17) -0.0033(12) -0.043(2) 0.0154(19)
C215 0.0347(13) 0.0301(12) 0.0481(15) -0.0018(10) -0.0030(11) 0.0054(10)
C216 0.126(4) 0.099(3) 0.046(2) -0.020(2) -0.025(2) 0.083(3)
C217 0.0430(16) 0.0429(16) 0.0562(18) -0.0094(13) 0.0105(14) -0.0010(13)
C301 0.0241(10) 0.0263(10) 0.0170(8) 0.0007(7) -0.0012(7) -0.0036(8)
C302 0.0284(11) 0.0250(10) 0.0179(9) -0.0006(7) 0.0008(8) -0.0019(8)
C303 0.0272(11) 0.0284(11) 0.0231(10) -0.0019(8) 0.0063(8) -0.0041(8)
C304 0.0258(10) 0.0275(10) 0.0216(9) 0.0000(7) 0.0017(8) -0.0037(8)
C305 0.0242(10) 0.0273(10) 0.0161(8) 0.0000(7) -0.0015(7) -0.0028(8)
C306 0.0268(10) 0.0257(10) 0.0193(9) -0.0009(7) -0.0027(8) -0.0014(8)
C307 0.0226(10) 0.0298(11) 0.0223(9) 0.0002(8) -0.0002(8) -0.0012(8)
C308 0.0239(10) 0.0281(10) 0.0199(9) 0.0015(7) 0.0002(8) -0.0034(8)
C309 0.0237(10) 0.0275(10) 0.0152(8) -0.0003(7) -0.0007(7) -0.0030(8)
C310 0.0229(10) 0.0277(10) 0.0163(8) -0.0001(7) -0.0023(7) -0.0034(8)
C311 0.0262(10) 0.0253(10) 0.0183(9) 0.0002(7) 0.0008(7) -0.0033(8)
C312 0.0299(11) 0.0286(11) 0.0302(11) -0.0006(8) 0.0070(9) 0.0014(9)
C313 0.0232(10) 0.0287(10) 0.0230(9) 0.0003(8) -0.0019(8) 0.0008(8)
C314 0.0397(14) 0.0286(12) 0.0391(13) 0.0004(10) 0.0099(11) 0.0037(10)
C315 0.0285(11) 0.0288(11) 0.0226(10) 0.0022(8) -0.0024(8) 0.0023(8)
C316 0.0595(19) 0.0316(13) 0.0472(16) -0.0084(11) -0.0003(14) -0.0026(12)
C317 0.0382(13) 0.0332(12) 0.0303(11) 0.0022(9) 0.0031(10) 0.0071(10)
C401 0.0242(10) 0.0216(9) 0.0171(8) -0.0001(7) 0.0016(7) -0.0004(7)
C402 0.0241(10) 0.0238(9) 0.0197(9) -0.0003(7) 0.0008(7) 0.0016(8)
C403 0.0241(10) 0.0273(10) 0.0214(9) -0.0010(7) 0.0041(8) 0.0014(8)
C404 0.0258(10) 0.0269(10) 0.0186(9) -0.0002(7) 0.0032(8) 0.0001(8)
C405 0.0260(10) 0.0229(9) 0.0173(8) 0.0006(7) 0.0016(7) -0.0015(8)
C406 0.0249(10) 0.0251(10) 0.0188(9) 0.0019(7) -0.0022(7) -0.0012(8)
C407 0.0215(10) 0.0273(10) 0.0226(9) 0.0014(7) 0.0020(8) -0.0014(8)
C408 0.0242(10) 0.0247(10) 0.0180(8) 0.0000(7) 0.0011(7) -0.0015(8)
C409 0.0236(10) 0.0211(9) 0.0192(9) -0.0003(7) 0.0013(7) -0.0001(7)
C410 0.0249(10) 0.0212(9) 0.0176(8) 0.0001(7) 0.0018(7) -0.0009(7)
C411 0.0233(10) 0.0246(9) 0.0167(8) 0.0002(7) 0.0007(7) 0.0010(7)
C412 0.0228(10) 0.0386(12) 0.0249(10) -0.0004(9) 0.0039(8) 0.0012(9)
C413 0.0254(11) 0.0373(12) 0.0239(10) 0.0025(8) -0.0017(8) -0.0073(9)
C414 0.0228(10) 0.0407(13) 0.0271(11) 0.0009(9) -0.0003(8) -0.0005(9)
C415 0.0379(14) 0.0368(13) 0.0339(12) 0.0022(10) -0.0022(10) -0.0010(10)
C416 0.0276(12) 0.0458(15) 0.0382(13) 0.0096(11) -0.0031(10) 0.0011(10)
C417 0.0524(18) 0.0410(16) 0.0528(18) -0.0052(13) -0.0020(14) -0.0111(13)
C501 0.0233(10) 0.0240(9) 0.0172(8) 0.0004(7) -0.0022(7) 0.0008(7)
C502 0.0225(10) 0.0256(10) 0.0193(9) 0.0012(7) -0.0020(7) -0.0014(8)
C503 0.0200(9) 0.0282(10) 0.0201(9) 0.0000(7) 0.0005(7) 0.0007(8)
C504 0.0230(10) 0.0258(10) 0.0175(8) -0.0003(7) -0.0010(7) 0.0009(8)
C505 0.0225(9) 0.0246(9) 0.0157(8) 0.0000(7) -0.0013(7) 0.0004(7)
C506 0.0245(10) 0.0254(10) 0.0163(8) 0.0011(7) 0.0008(7) -0.0021(8)
C507 0.0248(10) 0.0275(10) 0.0208(9) 0.0002(7) 0.0035(8) 0.0015(8)
C508 0.0239(10) 0.0246(10) 0.0211(9) -0.0005(7) 0.0001(8) 0.0020(8)
C509 0.0224(10) 0.0248(10) 0.0170(8) 0.0011(7) -0.0008(7) 0.0012(7)
C510 0.0222(9) 0.0258(10) 0.0157(8) 0.0003(7) -0.0025(7) 0.0013(7)
C511 0.0246(10) 0.0239(9) 0.0187(9) 0.0002(7) -0.0005(7) 0.0007(8)
C512 0.0224(10) 0.0282(10) 0.0205(9) 0.0015(7) -0.0003(7) -0.0004(8)
C513 0.0293(11) 0.0329(12) 0.0311(11) -0.0053(9) 0.0112(9) -0.0053(9)
C514 0.0269(11) 0.0287(10) 0.0216(9) 0.0019(8) -0.0022(8) -0.0030(8)
C515 0.0397(14) 0.0351(13) 0.0372(13) -0.0031(10) 0.0134(11) -0.0117(11)
C516 0.0312(12) 0.0377(13) 0.0281(11) 0.0020(9) 0.0020(9) -0.0074(10)
C517 0.083(3) 0.067(2) 0.072(3) 0.041(2) -0.019(2) -0.025(2)
O101 0.0314(9) 0.0263(8) 0.0280(8) 0.0034(6) -0.0049(7) -0.0076(6)
O102 0.0264(8) 0.0247(7) 0.0216(7) -0.0003(5) 0.0003(6) -0.0037(6)
O201 0.0311(8) 0.0228(7) 0.0263(7) 0.0005(6) -0.0018(6) 0.0016(6)
O202 0.0315(8) 0.0227(7) 0.0273(8) 0.0005(6) -0.0050(6) 0.0039(6)
O301 0.0330(9) 0.0252(8) 0.0258(8) -0.0015(6) 0.0091(6) -0.0008(6)
O302 0.0262(8) 0.0260(8) 0.0305(8) -0.0006(6) 0.0027(6) 0.0001(6)
O401 0.0211(7) 0.0356(8) 0.0213(7) 0.0005(6) 0.0000(6) 0.0036(6)
O402 0.0234(8) 0.0350(9) 0.0241(7) 0.0067(6) -0.0020(6) -0.0041(6)
O501 0.0230(7) 0.0242(7) 0.0310(8) 0.0004(6) 0.0038(6) -0.0022(6)
O502 0.0282(8) 0.0256(8) 0.0259(7) -0.0001(6) 0.0090(6) -0.0022(6)

loop_
_atom_type_symbol
_atom_type_description
_atom_type_scat_dispersion_real
_atom_type_scat_dispersion_imag
_atom_type_scat_source
C C 0.003 0.0016 'International Tables Vol C Tables 4.2.6.8 and 6.1.1.4'
H H 0 0 'International Tables Vol C Tables 4.2.6.8 and 6.1.1.4'
O O 0.0105 0.0059 'International Tables Vol C Tables 4.2.6.8 and 6.1.1.4'

loop_
_geom_angle_atom_site_label_1
_geom_angle_atom_site_label_2
_geom_angle_atom_site_label_3
_geom_angle
_geom_angle_site_symmetry_1
_geom_angle_site_symmetry_3
_geom_angle_publ_flag
C102 C101 C109 118.20(19) . . ?
C102 C101 C111 118.42(19) . . ?
C109 C101 C111 123.36(19) . . ?
O101 C102 C101 116.79(19) . . ?
O101 C102 C103 122.32(19) . . ?
C101 C102 C103 120.9(2) . . ?
C104 C103 C102 120.8(2) . . ?
C104 C103 H103 119.6 . . ?
C102 C103 H103 119.6 . . ?
C103 C104 C110 121.23(19) . . ?
C103 C104 H104 119.4 . . ?
C110 C104 H104 119.4 . . ?
C106 C105 C110 117.91(19) . . ?
C106 C105 C511 119.62(19) . . ?
C110 C105 C511 122.45(18) . . ?
C105 C106 O102 119.47(18) . . ?
C105 C106 C107 121.5(2) . . ?
O102 C106 C107 118.97(18) . . ?
C108 C107 C106 120.8(2) . . ?
C108 C107 H107 119.6 . . ?
C106 C107 H107 119.6 . . ?
C107 C108 C109 120.7(2) . . ?
C107 C108 H108 119.6 . . ?
C109 C108 H108 119.6 . . ?
C108 C109 C101 120.99(19) . . ?
C108 C109 C110 117.88(19) . . ?
C101 C109 C110 121.12(19) . . ?
C104 C110 C109 117.25(19) . . ?
C104 C110 C105 122.11(19) . . ?
C109 C110 C105 120.63(19) . . ?
C205 C111 C101 119.74(18) . . ?
C205 C111 H11O 107.4 . . ?
C101 C111 H11O 107.4 . . ?
C205 C111 H11P 107.4 . . ?
C101 C111 H11P 107.4 . . ?
H11O C111 H11P 106.9 . . ?
O101 C112 C114 106.1(2) . . ?
O101 C112 H11A 110.5 . . ?
C114 C112 H11A 110.5 . . ?
O101 C112 H11B 110.5 . . ?
C114 C112 H11B 110.5 . . ?
H11A C112 H11B 108.7 . . ?
O102 C113 C115 110.5(2) . . ?
O102 C113 H11C 109.5 . . ?
C115 C113 H11C 109.5 . . ?
O102 C113 H11D 109.5 . . ?
C115 C113 H11D 109.5 . . ?
H11C C113 H11D 108.1 . . ?
C116 C114 C112 112.8(2) . . ?
C116 C114 H11E 109 . . ?
C112 C114 H11E 109 . . ?
C116 C114 H11F 109 . . ?
C112 C114 H11F 109 . . ?
H11E C114 H11F 107.8 . . ?
C117 C115 C113 113.9(3) . . ?
C117 C115 H11G 108.8 . . ?
C113 C115 H11G 108.8 . . ?
C117 C115 H11H 108.8 . . ?
C113 C115 H11H 108.8 . . ?
H11G C115 H11H 107.7 . . ?
C114 C116 H11I 109.5 . . ?
C114 C116 H11J 109.5 . . ?
H11I C116 H11J 109.5 . . ?
C114 C116 H11K 109.5 . . ?
H11I C116 H11K 109.5 . . ?
H11J C116 H11K 109.5 . . ?
C115 C117 H11L 109.5 . . ?
C115 C117 H11M 109.5 . . ?
H11L C117 H11M 109.5 . . ?
C115 C117 H11N 109.5 . . ?
H11L C117 H11N 109.5 . . ?
H11M C117 H11N 109.5 . . ?
C202 C201 C209 118.21(19) . . ?
C202 C201 C211 119.37(19) . . ?
C209 C201 C211 122.42(18) . . ?
C201 C202 O201 119.54(19) . . ?
C201 C202 C203 121.2(2) . . ?
O201 C202 C203 119.07(19) . . ?
C204 C203 C202 121.0(2) . . ?
C204 C203 H203 119.5 . . ?
C202 C203 H203 119.5 . . ?
C203 C204 C210 120.64(19) . . ?
C203 C204 H204 119.7 . . ?
C210 C204 H204 119.7 . . ?
C206 C205 C210 117.84(19) . . ?
C206 C205 C111 117.85(19) . . ?
C210 C205 C111 124.29(18) . . ?
O202 C206 C205 117.22(19) . . ?
O202 C206 C207 121.44(19) . . ?
C205 C206 C207 121.3(2) . . ?
C208 C207 C206 120.4(2) . . ?
C208 C207 H207 119.8 . . ?
C206 C207 H207 119.8 . . ?
C207 C208 C209 121.3(2) . . ?
C207 C208 H208 119.3 . . ?
C209 C208 H208 119.3 . . ?
C208 C209 C210 117.22(19) . . ?
C208 C209 C201 122.41(19) . . ?
C210 C209 C201 120.37(18) . . ?
C204 C210 C205 121.66(19) . . ?
C204 C210 C209 117.61(19) . . ?
C205 C210 C209 120.72(19) . . ?
C305 C211 C201 114.15(17) . . ?
C305 C211 H21O 108.7 . . ?
C201 C211 H21O 108.7 . . ?
C305 C211 H21P 108.7 . . ?
C201 C211 H21P 108.7 . . ?
H21O C211 H21P 107.6 . . ?
O201 C212 C214 109.1(3) . . ?
O201 C212 H21A 109.9 . . ?
C214 C212 H21A 109.9 . . ?
O201 C212 H21B 109.9 . . ?
C214 C212 H21B 109.9 . . ?
H21A C212 H21B 108.3 . . ?
O202 C213 C215 107.1(2) . . ?
O202 C213 H21C 110.3 . . ?
C215 C213 H21C 110.3 . . ?
O202 C213 H21D 110.3 . . ?
C215 C213 H21D 110.3 . . ?
H21C C213 H21D 108.5 . . ?
C212 C214 C216 113.2(3) . . ?
C212 C214 H21E 108.9 . . ?
C216 C214 H21E 108.9 . . ?
C212 C214 H21F 108.9 . . ?
C216 C214 H21F 108.9 . . ?
H21E C214 H21F 107.8 . . ?
C217 C215 C213 112.8(2) . . ?
C217 C215 H21G 109 . . ?
C213 C215 H21G 109 . . ?
C217 C215 H21H 109 . . ?
C213 C215 H21H 109 . . ?
H21G C215 H21H 107.8 . . ?
C214 C216 H21I 109.5 . . ?
C214 C216 H21J 109.5 . . ?
H21I C216 H21J 109.5 . . ?
C214 C216 H21K 109.5 . . ?
H21I C216 H21K 109.5 . . ?
H21J C216 H21K 109.5 . . ?
C215 C217 H21L 109.5 . . ?
C215 C217 H21M 109.5 . . ?
H21L C217 H21M 109.5 . . ?
C215 C217 H21N 109.5 . . ?
H21L C217 H21N 109.5 . . ?
H21M C217 H21N 109.5 . . ?
C302 C301 C309 118.42(19) . . ?
C302 C301 C311 120.0(2) . . ?
C309 C301 C311 121.47(19) . . ?
O301 C302 C301 117.09(19) . . ?
O301 C302 C303 121.6(2) . . ?
C301 C302 C303 121.3(2) . . ?
C304 C303 C302 120.4(2) . . ?
C304 C303 H303 119.8 . . ?
C302 C303 H303 119.8 . . ?
C303 C304 C310 121.6(2) . . ?
C303 C304 H304 119.2 . . ?
C310 C304 H304 119.2 . . ?
C306 C305 C310 118.52(19) . . ?
C306 C305 C211 118.5(2) . . ?
C310 C305 C211 122.96(19) . . ?
O302 C306 C305 115.58(19) . . ?
O302 C306 C307 123.2(2) . . ?
C305 C306 C307 121.2(2) . . ?
C308 C307 C306 120.5(2) . . ?
C308 C307 H307 119.8 . . ?
C306 C307 H307 119.8 . . ?
C307 C308 C309 121.4(2) . . ?
C307 C308 H308 119.3 . . ?
C309 C308 H308 119.3 . . ?
C308 C309 C310 117.6(2) . . ?
C308 C309 C301 121.46(19) . . ?
C310 C309 C301 120.9(2) . . ?
C304 C310 C305 122.0(2) . . ?
C304 C310 C309 117.3(2) . . ?
C305 C310 C309 120.7(2) . . ?
C405 C311 C301 116.47(17) . . ?
C405 C311 H31O 108.2 . . ?
C301 C311 H31O 108.2 . . ?
C405 C311 H31P 108.2 . . ?
C301 C311 H31P 108.2 . . ?
H31O C311 H31P 107.3 . . ?
O301 C312 C314 107.42(19) . . ?
O301 C312 H31A 110.2 . . ?
C314 C312 H31A 110.2 . . ?
O301 C312 H31B 110.2 . . ?
C314 C312 H31B 110.2 . . ?
H31A C312 H31B 108.5 . . ?
O302 C313 C315 106.53(18) . . ?
O302 C313 H31C 110.4 . . ?
C315 C313 H31C 110.4 . . ?
O302 C313 H31D 110.4 . . ?
C315 C313 H31D 110.4 . . ?
H31C C313 H31D 108.6 . . ?
C316 C314 C312 114.1(2) . . ?
C316 C314 H31E 108.7 . . ?
C312 C314 H31E 108.7 . . ?
C316 C314 H31F 108.7 . . ?
C312 C314 H31F 108.7 . . ?
H31E C314 H31F 107.6 . . ?
C313 C315 C317 112.9(2) . . ?
C313 C315 H31G 109 . . ?
C317 C315 H31G 109 . . ?
C313 C315 H31H 109 . . ?
C317 C315 H31H 109 . . ?
H31G C315 H31H 107.8 . . ?
C314 C316 H31I 109.5 . . ?
C314 C316 H31J 109.5 . . ?
H31I C316 H31J 109.5 . . ?
C314 C316 H31K 109.5 . . ?
H31I C316 H31K 109.5 . . ?
H31J C316 H31K 109.5 . . ?
C315 C317 H31L 109.5 . . ?
C315 C317 H31M 109.5 . . ?
H31L C317 H31M 109.5 . . ?
C315 C317 H31N 109.5 . . ?
H31L C317 H31N 109.5 . . ?
H31M C317 H31N 109.5 . . ?
C402 C401 C409 118.35(18) . . ?
C402 C401 C411 119.81(19) . . ?
C409 C401 C411 121.84(19) . . ?
O401 C402 C401 116.12(18) . . ?
O401 C402 C403 122.47(19) . . ?
C401 C402 C403 121.4(2) . . ?
C404 C403 C402 120.3(2) . . ?
C404 C403 H403 119.8 . . ?
C402 C403 H403 119.8 . . ?
C403 C404 C410 121.35(19) . . ?
C403 C404 H404 119.3 . . ?
C410 C404 H404 119.3 . . ?
C406 C405 C410 118.10(18) . . ?
C406 C405 C311 120.70(19) . . ?
C410 C405 C311 121.18(19) . . ?
C405 C406 O402 118.29(18) . . ?
C405 C406 C407 121.69(19) . . ?
O402 C406 C407 119.9(2) . . ?
C408 C407 C406 120.4(2) . . ?
C408 C407 H407 119.8 . . ?
C406 C407 H407 119.8 . . ?
C407 C408 C409 120.85(19) . . ?
C407 C408 H408 119.6 . . ?
C409 C408 H408 119.6 . . ?
C408 C409 C401 121.37(18) . . ?
C408 C409 C410 118.12(19) . . ?
C401 C409 C410 120.49(19) . . ?
C404 C410 C409 117.87(19) . . ?
C404 C410 C405 121.33(18) . . ?
C409 C410 C405 120.75(19) . . ?
C401 C411 C505 114.91(17) . . ?
C401 C411 H41O 108.5 . . ?
C505 C411 H41O 108.5 . . ?
C401 C411 H41P 108.5 . . ?
C505 C411 H41P 108.5 . . ?
H41O C411 H41P 107.5 . . ?
O401 C412 C414 106.00(18) . . ?
O401 C412 H41A 110.5 . . ?
C414 C412 H41A 110.5 . . ?
O401 C412 H41B 110.5 . . ?
C414 C412 H41B 110.5 . . ?
H41A C412 H41B 108.7 . . ?
O402 C413 C415 111.2(2) . . ?
O402 C413 H41C 109.4 . . ?
C415 C413 H41C 109.4 . . ?
O402 C413 H41D 109.4 . . ?
C415 C413 H41D 109.4 . . ?
H41C C413 H41D 108 . . ?
C412 C414 C416 111.6(2) . . ?
C412 C414 H41E 109.3 . . ?
C416 C414 H41E 109.3 . . ?
C412 C414 H41F 109.3 . . ?
C416 C414 H41F 109.3 . . ?
H41E C414 H41F 108 . . ?
C417 C415 C413 111.7(2) . . ?
C417 C415 H41G 109.3 . . ?
C413 C415 H41G 109.3 . . ?
C417 C415 H41H 109.3 . . ?
C413 C415 H41H 109.3 . . ?
H41G C415 H41H 107.9 . . ?
C414 C416 H41I 109.5 . . ?
C414 C416 H41J 109.5 . . ?
H41I C416 H41J 109.5 . . ?
C414 C416 H41K 109.5 . . ?
H41I C416 H41K 109.5 . . ?
H41J C416 H41K 109.5 . . ?
C415 C417 H41L 109.5 . . ?
C415 C417 H41M 109.5 . . ?
H41L C417 H41M 109.5 . . ?
C415 C417 H41N 109.5 . . ?
H41L C417 H41N 109.5 . . ?
H41M C417 H41N 109.5 . . ?
C502 C501 C509 119.14(19) . . ?
C502 C501 C511 118.00(19) . . ?
C509 C501 C511 122.83(19) . . ?
O501 C502 C501 115.99(19) . . ?
O501 C502 C503 122.95(19) . . ?
C501 C502 C503 121.1(2) . . ?
C504 C503 C502 120.2(2) . . ?
C504 C503 H503 119.9 . . ?
C502 C503 H503 119.9 . . ?
C503 C504 C510 121.5(2) . . ?
C503 C504 H504 119.2 . . ?
C510 C504 H504 119.2 . . ?
C506 C505 C510 118.54(19) . . ?
C506 C505 C411 119.53(19) . . ?
C510 C505 C411 121.91(18) . . ?
C505 C506 O502 116.99(19) . . ?
C505 C506 C507 121.1(2) . . ?
O502 C506 C507 121.88(19) . . ?
C508 C507 C506 120.4(2) . . ?
C508 C507 H507 119.8 . . ?
C506 C507 H507 119.8 . . ?
C507 C508 C509 121.8(2) . . ?
C507 C508 H508 119.1 . . ?
C509 C508 H508 119.1 . . ?
C508 C509 C501 122.58(19) . . ?
C508 C509 C510 117.15(19) . . ?
C501 C509 C510 120.26(19) . . ?
C504 C510 C505 121.49(19) . . ?
C504 C510 C509 117.67(19) . . ?
C505 C510 C509 120.81(19) . . ?
C501 C511 C105 115.15(17) . . ?
C501 C511 H51O 108.5 . . ?
C105 C511 H51O 108.5 . . ?
C501 C511 H51P 108.5 . . ?
C105 C511 H51P 108.5 . . ?
H51O C511 H51P 107.5 . . ?
O501 C512 C514 107.58(18) . . ?
O501 C512 H51A 110.2 . . ?
C514 C512 H51A 110.2 . . ?
O501 C512 H51B 110.2 . . ?
C514 C512 H51B 110.2 . . ?
H51A C512 H51B 108.5 . . ?
O502 C513 C515 107.0(2) . . ?
O502 C513 H51C 110.3 . . ?
C515 C513 H51C 110.3 . . ?
O502 C513 H51D 110.3 . . ?
C515 C513 H51D 110.3 . . ?
H51C C513 H51D 108.6 . . ?
C512 C514 C516 111.2(2) . . ?
C512 C514 H51E 109.4 . . ?
C516 C514 H51E 109.4 . . ?
C512 C514 H51F 109.4 . . ?
C516 C514 H51F 109.4 . . ?
H51E C514 H51F 108 . . ?
C517 C515 C513 112.7(3) . . ?
C517 C515 H51G 109.1 . . ?
C513 C515 H51G 109.1 . . ?
C517 C515 H51H 109.1 . . ?
C513 C515 H51H 109.1 . . ?
H51G C515 H51H 107.8 . . ?
C514 C516 H51I 109.5 . . ?
C514 C516 H51J 109.5 . . ?
H51I C516 H51J 109.5 . . ?
C514 C516 H51K 109.5 . . ?
H51I C516 H51K 109.5 . . ?
H51J C516 H51K 109.5 . . ?
C515 C517 H51L 109.5 . . ?
C515 C517 H51M 109.5 . . ?
H51L C517 H51M 109.5 . . ?
C515 C517 H51N 109.5 . . ?
H51L C517 H51N 109.5 . . ?
H51M C517 H51N 109.5 . . ?
C102 O101 C112 118.75(18) . . ?
C106 O102 C113 111.91(17) . . ?
C202 O201 C212 114.10(18) . . ?
C206 O202 C213 117.75(18) . . ?
C302 O301 C312 118.03(17) . . ?
C306 O302 C313 119.28(18) . . ?
C402 O401 C412 119.89(17) . . ?
C406 O402 C413 116.86(17) . . ?
C502 O501 C512 118.48(17) . . ?
C506 O502 C513 118.83(17) . . ?

loop_
_geom_bond_atom_site_label_1
_geom_bond_atom_site_label_2
_geom_bond_distance
_geom_bond_site_symmetry_2
_geom_bond_publ_flag
C101 C102 1.387(3) . ?
C101 C109 1.426(3) . ?
C101 C111 1.527(3) . ?
C102 O101 1.369(3) . ?
C102 C103 1.408(3) . ?
C103 C104 1.368(3) . ?
C103 H103 0.95 . ?
C104 C110 1.420(3) . ?
C104 H104 0.95 . ?
C105 C106 1.379(3) . ?
C105 C110 1.435(3) . ?
C105 C511 1.522(3) . ?
C106 O102 1.384(3) . ?
C106 C107 1.411(3) . ?
C107 C108 1.361(3) . ?
C107 H107 0.95 . ?
C108 C109 1.420(3) . ?
C108 H108 0.95 . ?
C109 C110 1.430(3) . ?
C111 C205 1.524(3) . ?
C111 H11O 0.99 . ?
C111 H11P 0.99 . ?
C112 O101 1.421(3) . ?
C112 C114 1.516(4) . ?
C112 H11A 0.99 . ?
C112 H11B 0.99 . ?
C113 O102 1.437(3) . ?
C113 C115 1.504(4) . ?
C113 H11C 0.99 . ?
C113 H11D 0.99 . ?
C114 C116 1.510(5) . ?
C114 H11E 0.99 . ?
C114 H11F 0.99 . ?
C115 C117 1.480(5) . ?
C115 H11G 0.99 . ?
C115 H11H 0.99 . ?
C116 H11I 0.98 . ?
C116 H11J 0.98 . ?
C116 H11K 0.98 . ?
C117 H11L 0.98 . ?
C117 H11M 0.98 . ?
C117 H11N 0.98 . ?
C201 C202 1.376(3) . ?
C201 C209 1.436(3) . ?
C201 C211 1.524(3) . ?
C202 O201 1.381(3) . ?
C202 C203 1.409(3) . ?
C203 C204 1.364(3) . ?
C203 H203 0.95 . ?
C204 C210 1.421(3) . ?
C204 H204 0.95 . ?
C205 C206 1.385(3) . ?
C205 C210 1.430(3) . ?
C206 O202 1.380(3) . ?
C206 C207 1.406(3) . ?
C207 C208 1.368(3) . ?
C207 H207 0.95 . ?
C208 C209 1.414(3) . ?
C208 H208 0.95 . ?
C209 C210 1.434(3) . ?
C211 C305 1.518(3) . ?
C211 H21O 0.99 . ?
C211 H21P 0.99 . ?
C212 O201 1.443(3) . ?
C212 C214 1.498(5) . ?
C212 H21A 0.99 . ?
C212 H21B 0.99 . ?
C213 O202 1.433(3) . ?
C213 C215 1.511(4) . ?
C213 H21C 0.99 . ?
C213 H21D 0.99 . ?
C214 C216 1.505(7) . ?
C214 H21E 0.99 . ?
C214 H21F 0.99 . ?
C215 C217 1.509(4) . ?
C215 H21G 0.99 . ?
C215 H21H 0.99 . ?
C216 H21I 0.98 . ?
C216 H21J 0.98 . ?
C216 H21K 0.98 . ?
C217 H21L 0.98 . ?
C217 H21M 0.98 . ?
C217 H21N 0.98 . ?
C301 C302 1.382(3) . ?
C301 C309 1.433(3) . ?
C301 C311 1.525(3) . ?
C302 O301 1.382(3) . ?
C302 C303 1.408(3) . ?
C303 C304 1.370(3) . ?
C303 H303 0.95 . ?
C304 C310 1.419(3) . ?
C304 H304 0.95 . ?
C305 C306 1.386(3) . ?
C305 C310 1.428(3) . ?
C306 O302 1.371(3) . ?
C306 C307 1.407(3) . ?
C307 C308 1.371(3) . ?
C307 H307 0.95 . ?
C308 C309 1.419(3) . ?
C308 H308 0.95 . ?
C309 C310 1.432(3) . ?
C311 C405 1.517(3) . ?
C311 H31O 0.99 . ?
C311 H31P 0.99 . ?
C312 O301 1.432(3) . ?
C312 C314 1.514(3) . ?
C312 H31A 0.99 . ?
C312 H31B 0.99 . ?
C313 O302 1.430(3) . ?
C313 C315 1.511(3) . ?
C313 H31C 0.99 . ?
C313 H31D 0.99 . ?
C314 C316 1.509(4) . ?
C314 H31E 0.99 . ?
C314 H31F 0.99 . ?
C315 C317 1.522(3) . ?
C315 H31G 0.99 . ?
C315 H31H 0.99 . ?
C316 H31I 0.98 . ?
C316 H31J 0.98 . ?
C316 H31K 0.98 . ?
C317 H31L 0.98 . ?
C317 H31M 0.98 . ?
C317 H31N 0.98 . ?
C401 C402 1.382(3) . ?
C401 C409 1.428(3) . ?
C401 C411 1.524(3) . ?
C402 O401 1.375(3) . ?
C402 C403 1.412(3) . ?
C403 C404 1.363(3) . ?
C403 H403 0.95 . ?
C404 C410 1.417(3) . ?
C404 H404 0.95 . ?
C405 C406 1.375(3) . ?
C405 C410 1.436(3) . ?
C406 O402 1.389(3) . ?
C406 C407 1.418(3) . ?
C407 C408 1.372(3) . ?
C407 H407 0.95 . ?
C408 C409 1.417(3) . ?
C408 H408 0.95 . ?
C409 C410 1.432(3) . ?
C411 C505 1.525(3) . ?
C411 H41O 0.99 . ?
C411 H41P 0.99 . ?
C412 O401 1.424(3) . ?
C412 C414 1.513(3) . ?
C412 H41A 0.99 . ?
C412 H41B 0.99 . ?
C413 O402 1.429(3) . ?
C413 C415 1.535(4) . ?
C413 H41C 0.99 . ?
C413 H41D 0.99 . ?
C414 C416 1.526(4) . ?
C414 H41E 0.99 . ?
C414 H41F 0.99 . ?
C415 C417 1.507(4) . ?
C415 H41G 0.99 . ?
C415 H41H 0.99 . ?
C416 H41I 0.98 . ?
C416 H41J 0.98 . ?
C416 H41K 0.98 . ?
C417 H41L 0.98 . ?
C417 H41M 0.98 . ?
C417 H41N 0.98 . ?
C501 C502 1.377(3) . ?
C501 C509 1.428(3) . ?
C501 C511 1.518(3) . ?
C502 O501 1.371(3) . ?
C502 C503 1.413(3) . ?
C503 C504 1.372(3) . ?
C503 H503 0.95 . ?
C504 C510 1.414(3) . ?
C504 H504 0.95 . ?
C505 C506 1.378(3) . ?
C505 C510 1.434(3) . ?
C506 O502 1.378(3) . ?
C506 C507 1.413(3) . ?
C507 C508 1.369(3) . ?
C507 H507 0.95 . ?
C508 C509 1.416(3) . ?
C508 H508 0.95 . ?
C509 C510 1.437(3) . ?
C511 H51O 0.99 . ?
C511 H51P 0.99 . ?
C512 O501 1.428(3) . ?
C512 C514 1.511(3) . ?
C512 H51A 0.99 . ?
C512 H51B 0.99 . ?
C513 O502 1.423(3) . ?
C513 C515 1.514(4) . ?
C513 H51C 0.99 . ?
C513 H51D 0.99 . ?
C514 C516 1.524(3) . ?
C514 H51E 0.99 . ?
C514 H51F 0.99 . ?
C515 C517 1.497(5) . ?
C515 H51G 0.99 . ?
C515 H51H 0.99 . ?
C516 H51I 0.98 . ?
C516 H51J 0.98 . ?
C516 H51K 0.98 . ?
C517 H51L 0.98 . ?
C517 H51M 0.98 . ?
C517 H51N 0.98 . ?

loop_
_geom_torsion_atom_site_label_1
_geom_torsion_atom_site_label_2
_geom_torsion_atom_site_label_3
_geom_torsion_atom_site_label_4
_geom_torsion
_geom_torsion_site_symmetry_1
_geom_torsion_site_symmetry_2
_geom_torsion_site_symmetry_3
_geom_torsion_site_symmetry_4
_geom_torsion_publ_flag
C109 C101 C102 O101 -175.82(19) . . . . ?
C111 C101 C102 O101 5.6(3) . . . . ?
C109 C101 C102 C103 4.5(3) . . . . ?
C111 C101 C102 C103 -174.1(2) . . . . ?
O101 C102 C103 C104 -178.4(2) . . . . ?
C101 C102 C103 C104 1.3(3) . . . . ?
C102 C103 C104 C110 -3.2(3) . . . . ?
C110 C105 C106 O102 179.02(18) . . . . ?
C511 C105 C106 O102 -2.5(3) . . . . ?
C110 C105 C106 C107 -4.2(3) . . . . ?
C511 C105 C106 C107 174.28(19) . . . . ?
C105 C106 C107 C108 5.4(3) . . . . ?
O102 C106 C107 C108 -177.7(2) . . . . ?
C106 C107 C108 C109 0.0(3) . . . . ?
C107 C108 C109 C101 173.1(2) . . . . ?
C107 C108 C109 C110 -6.2(3) . . . . ?
C102 C101 C109 C108 172.2(2) . . . . ?
C111 C101 C109 C108 -9.3(3) . . . . ?
C102 C101 C109 C110 -8.5(3) . . . . ?
C111 C101 C109 C110 170.0(2) . . . . ?
C103 C104 C110 C109 -0.8(3) . . . . ?
C103 C104 C110 C105 177.8(2) . . . . ?
C108 C109 C110 C104 -174.0(2) . . . . ?
C101 C109 C110 C104 6.7(3) . . . . ?
C108 C109 C110 C105 7.3(3) . . . . ?
C101 C109 C110 C105 -171.95(19) . . . . ?
C106 C105 C110 C104 179.2(2) . . . . ?
C511 C105 C110 C104 0.8(3) . . . . ?
C106 C105 C110 C109 -2.3(3) . . . . ?
C511 C105 C110 C109 179.33(19) . . . . ?
C102 C101 C111 C205 138.9(2) . . . . ?
C109 C101 C111 C205 -39.7(3) . . . . ?
O101 C112 C114 C116 -56.5(3) . . . . ?
O102 C113 C115 C117 57.3(4) . . . . ?
C209 C201 C202 O201 -177.46(19) . . . . ?
C211 C201 C202 O201 1.9(3) . . . . ?
C209 C201 C202 C203 -1.9(3) . . . . ?
C211 C201 C202 C203 177.5(2) . . . . ?
C201 C202 C203 C204 6.0(3) . . . . ?
O201 C202 C203 C204 -178.4(2) . . . . ?
C202 C203 C204 C210 -1.4(3) . . . . ?
C101 C111 C205 C206 145.6(2) . . . . ?
C101 C111 C205 C210 -32.6(3) . . . . ?
C210 C205 C206 O202 -179.61(19) . . . . ?
C111 C205 C206 O202 2.0(3) . . . . ?
C210 C205 C206 C207 0.6(3) . . . . ?
C111 C205 C206 C207 -177.7(2) . . . . ?
O202 C206 C207 C208 -173.3(2) . . . . ?
C205 C206 C207 C208 6.4(3) . . . . ?
C206 C207 C208 C209 -4.4(3) . . . . ?
C207 C208 C209 C210 -4.4(3) . . . . ?
C207 C208 C209 C201 175.0(2) . . . . ?
C202 C201 C209 C208 174.1(2) . . . . ?
C211 C201 C209 C208 -5.2(3) . . . . ?
C202 C201 C209 C210 -6.6(3) . . . . ?
C211 C201 C209 C210 174.07(19) . . . . ?
C203 C204 C210 C205 171.9(2) . . . . ?
C203 C204 C210 C209 -6.9(3) . . . . ?
C206 C205 C210 C204 171.7(2) . . . . ?
C111 C205 C210 C204 -10.1(3) . . . . ?
C206 C205 C210 C209 -9.6(3) . . . . ?
C111 C205 C210 C209 168.6(2) . . . . ?
C208 C209 C210 C204 -169.8(2) . . . . ?
C201 C209 C210 C204 10.9(3) . . . . ?
C208 C209 C210 C205 11.5(3) . . . . ?
C201 C209 C210 C205 -167.9(2) . . . . ?
C202 C201 C211 C305 63.7(3) . . . . ?
C209 C201 C211 C305 -116.9(2) . . . . ?
O201 C212 C214 C216 63.4(3) . . . . ?
O202 C213 C215 C217 -61.5(3) . . . . ?
C309 C301 C302 O301 -178.99(18) . . . . ?
C311 C301 C302 O301 -2.4(3) . . . . ?
C309 C301 C302 C303 2.0(3) . . . . ?
C311 C301 C302 C303 178.62(19) . . . . ?
O301 C302 C303 C304 -178.3(2) . . . . ?
C301 C302 C303 C304 0.7(3) . . . . ?
C302 C303 C304 C310 -1.8(3) . . . . ?
C201 C211 C305 C306 68.0(3) . . . . ?
C201 C211 C305 C310 -114.7(2) . . . . ?
C310 C305 C306 O302 -178.71(17) . . . . ?
C211 C305 C306 O302 -1.3(3) . . . . ?
C310 C305 C306 C307 0.5(3) . . . . ?
C211 C305 C306 C307 177.98(19) . . . . ?
O302 C306 C307 C308 -179.27(19) . . . . ?
C305 C306 C307 C308 1.5(3) . . . . ?
C306 C307 C308 C309 -0.8(3) . . . . ?
C307 C308 C309 C310 -1.9(3) . . . . ?
C307 C308 C309 C301 -178.8(2) . . . . ?
C302 C301 C309 C308 173.10(19) . . . . ?
C311 C301 C309 C308 -3.5(3) . . . . ?
C302 C301 C309 C310 -3.6(3) . . . . ?
C311 C301 C309 C310 179.78(18) . . . . ?
C303 C304 C310 C305 -178.1(2) . . . . ?
C303 C304 C310 C309 0.2(3) . . . . ?
C306 C305 C310 C304 174.86(19) . . . . ?
C211 C305 C310 C304 -2.5(3) . . . . ?
C306 C305 C310 C309 -3.3(3) . . . . ?
C211 C305 C310 C309 179.34(18) . . . . ?
C308 C309 C310 C304 -174.28(18) . . . . ?
C301 C309 C310 C304 2.6(3) . . . . ?
C308 C309 C310 C305 4.0(3) . . . . ?
C301 C309 C310 C305 -179.15(18) . . . . ?
C302 C301 C311 C405 121.6(2) . . . . ?
C309 C301 C311 C405 -61.9(3) . . . . ?
O301 C312 C314 C316 58.0(3) . . . . ?
O302 C313 C315 C317 -173.80(18) . . . . ?
C409 C401 C402 O401 -176.07(18) . . . . ?
C411 C401 C402 O401 3.1(3) . . . . ?
C409 C401 C402 C403 4.6(3) . . . . ?
C411 C401 C402 C403 -176.3(2) . . . . ?
O401 C402 C403 C404 179.7(2) . . . . ?
C401 C402 C403 C404 -1.0(3) . . . . ?
C402 C403 C404 C410 -1.7(3) . . . . ?
C301 C311 C405 C406 121.4(2) . . . . ?
C301 C311 C405 C410 -60.3(3) . . . . ?
C410 C405 C406 O402 178.41(18) . . . . ?
C311 C405 C406 O402 -3.3(3) . . . . ?
C410 C405 C406 C407 2.6(3) . . . . ?
C311 C405 C406 C407 -179.2(2) . . . . ?
C405 C406 C407 C408 0.0(3) . . . . ?
O402 C406 C407 C408 -175.8(2) . . . . ?
C406 C407 C408 C409 -1.5(3) . . . . ?
C407 C408 C409 C401 -178.4(2) . . . . ?
C407 C408 C409 C410 0.3(3) . . . . ?
C402 C401 C409 C408 173.0(2) . . . . ?
C411 C401 C409 C408 -6.1(3) . . . . ?
C402 C401 C409 C410 -5.7(3) . . . . ?
C411 C401 C409 C410 175.18(19) . . . . ?
C403 C404 C410 C409 0.5(3) . . . . ?
C403 C404 C410 C405 -177.3(2) . . . . ?
C408 C409 C410 C404 -175.50(19) . . . . ?
C401 C409 C410 C404 3.2(3) . . . . ?
C408 C409 C410 C405 2.3(3) . . . . ?
C401 C409 C410 C405 -178.97(19) . . . . ?
C406 C405 C410 C404 174.0(2) . . . . ?
C311 C405 C410 C404 -4.2(3) . . . . ?
C406 C405 C410 C409 -3.7(3) . . . . ?
C311 C405 C410 C409 178.05(19) . . . . ?
C402 C401 C411 C505 116.3(2) . . . . ?
C409 C401 C411 C505 -64.6(3) . . . . ?
O401 C412 C414 C416 61.3(3) . . . . ?
O402 C413 C415 C417 -173.9(2) . . . . ?
C509 C501 C502 O501 -177.92(18) . . . . ?
C511 C501 C502 O501 0.2(3) . . . . ?
C509 C501 C502 C503 1.2(3) . . . . ?
C511 C501 C502 C503 179.33(18) . . . . ?
O501 C502 C503 C504 179.98(19) . . . . ?
C501 C502 C503 C504 0.9(3) . . . . ?
C502 C503 C504 C510 -0.8(3) . . . . ?
C401 C411 C505 C506 121.9(2) . . . . ?
C401 C411 C505 C510 -59.6(3) . . . . ?
C510 C505 C506 O502 -177.30(17) . . . . ?
C411 C505 C506 O502 1.2(3) . . . . ?
C510 C505 C506 C507 3.9(3) . . . . ?
C411 C505 C506 C507 -177.63(18) . . . . ?
C505 C506 C507 C508 -0.3(3) . . . . ?
O502 C506 C507 C508 -179.05(19) . . . . ?
C506 C507 C508 C509 -2.1(3) . . . . ?
C507 C508 C509 C501 -178.1(2) . . . . ?
C507 C508 C509 C510 0.8(3) . . . . ?
C502 C501 C509 C508 175.43(19) . . . . ?
C511 C501 C509 C508 -2.6(3) . . . . ?
C502 C501 C509 C510 -3.4(3) . . . . ?
C511 C501 C509 C510 178.55(18) . . . . ?
C503 C504 C510 C505 -179.73(19) . . . . ?
C503 C504 C510 C509 -1.4(3) . . . . ?
C506 C505 C510 C504 173.09(19) . . . . ?
C411 C505 C510 C504 -5.4(3) . . . . ?
C506 C505 C510 C509 -5.2(3) . . . . ?
C411 C505 C510 C509 176.33(18) . . . . ?
C508 C509 C510 C504 -175.44(18) . . . . ?
C501 C509 C510 C504 3.5(3) . . . . ?
C508 C509 C510 C505 2.9(3) . . . . ?
C501 C509 C510 C505 -178.16(18) . . . . ?
C502 C501 C511 C105 68.7(2) . . . . ?
C509 C501 C511 C105 -113.2(2) . . . . ?
C106 C105 C511 C501 62.3(3) . . . . ?
C110 C105 C511 C501 -119.3(2) . . . . ?
O501 C512 C514 C516 -174.78(18) . . . . ?
O502 C513 C515 C517 65.5(3) . . . . ?
C101 C102 O101 C112 -167.8(2) . . . . ?
C103 C102 O101 C112 11.9(3) . . . . ?
C114 C112 O101 C102 176.7(2) . . . . ?
C105 C106 O102 C113 -117.3(2) . . . . ?
C107 C106 O102 C113 65.8(3) . . . . ?
C115 C113 O102 C106 -179.2(2) . . . . ?
C201 C202 O201 C212 -117.6(2) . . . . ?
C203 C202 O201 C212 66.8(3) . . . . ?
C214 C212 O201 C202 -165.5(2) . . . . ?
C205 C206 O202 C213 -159.9(2) . . . . ?
C207 C206 O202 C213 19.9(3) . . . . ?
C215 C213 O202 C206 163.0(2) . . . . ?
C301 C302 O301 C312 168.9(2) . . . . ?
C303 C302 O301 C312 -12.1(3) . . . . ?
C314 C312 O301 C302 -175.2(2) . . . . ?
C305 C306 O302 C313 178.14(18) . . . . ?
C307 C306 O302 C313 -1.1(3) . . . . ?
C315 C313 O302 C306 179.02(17) . . . . ?
C401 C402 O401 C412 -170.1(2) . . . . ?
C403 C402 O401 C412 9.3(3) . . . . ?
C414 C412 O401 C402 176.37(19) . . . . ?
C405 C406 O402 C413 133.1(2) . . . . ?
C407 C406 O402 C413 -51.0(3) . . . . ?
C415 C413 O402 C406 -62.6(3) . . . . ?
C501 C502 O501 C512 178.62(18) . . . . ?
C503 C502 O501 C512 -0.5(3) . . . . ?
C514 C512 O501 C502 178.80(17) . . . . ?
C505 C506 O502 C513 169.3(2) . . . . ?
C507 C506 O502 C513 -11.9(3) . . . . ?
C515 C513 O502 C506 -163.8(2) . . . . ?
